data_7159039
loop_
_publ_author_name
'Sanz-Marco, Amparo'
'Esperilla, Daniel'
'Montesinos-Magraner, Marc'
'Vila, Carlos'
'Mu\~noz, M. Carmen'
'Pedro, Jos\'e R.'
'Blay, Gonzalo'

_publ_section_title
;
 A Cu-BOX catalysed enantioselective Mukaiyama-aldol reaction with
 difluorinated silyl enol ethers and acylpyridine N-oxides
;
_journal_issue 2
_journal_name_full 'Organic &amp; Biomolecular Chemistry'
_journal_page_first 345
_journal_page_last 350
_journal_paper_doi 10.1039/D2OB01763F
_journal_volume 21
_journal_year 2023
_chemical_absolute_configuration ad
_chemical_formula_sum 'C13 H11 F2 N O3 S'
_chemical_formula_weight 299.29
_space_group_crystal_system orthorhombic
_space_group_IT_number 19
_space_group_name_Hall 'P 2ac 2ab'
_space_group_name_H-M_alt 'P 21 21 21'
_atom_sites_solution_hydrogens mixed
_audit_creation_method SHELXL-2014
_audit_update_record
;
2022-07-15 deposited with the CCDC.	2022-11-25 downloaded from the CCDC.
;
_cell_angle_alpha 90
_cell_angle_beta 90
_cell_angle_gamma 90
_cell_formula_units_Z 4
_cell_length_a 8.1283(4)
_cell_length_b 10.6899(6)
_cell_length_c 15.0823(7)
_cell_measurement_reflns_used 7962
_cell_measurement_temperature 250(2)
_cell_measurement_theta_max 29.7157
_cell_measurement_theta_min 2.8467
_cell_volume 1310.51(12)
_computing_cell_refinement 'APEX3, Bruker'
_computing_data_collection 'APEX3, Bruker'
_computing_data_reduction 'APEX3, Bruker'
_computing_structure_refinement 'SHELXL-2014 (Sheldrick, 2014)'
_computing_structure_solution SHELXS-2014
_diffrn_ambient_temperature 250(2)
_diffrn_measured_fraction_theta_full 0.997
_diffrn_measured_fraction_theta_max 0.998
_diffrn_measurement_device_type 'Bruker S8 x-ray diffraction'
_diffrn_radiation_type MoK\a
_diffrn_radiation_wavelength 0.71073
_diffrn_reflns_av_R_equivalents 0.0709
_diffrn_reflns_av_unetI/netI 0.0394
_diffrn_reflns_Laue_measured_fraction_full 0.997
_diffrn_reflns_Laue_measured_fraction_max 0.998
_diffrn_reflns_limit_h_max 11
_diffrn_reflns_limit_h_min -11
_diffrn_reflns_limit_k_max 15
_diffrn_reflns_limit_k_min -15
_diffrn_reflns_limit_l_max 21
_diffrn_reflns_limit_l_min -21
_diffrn_reflns_number 36330
_diffrn_reflns_point_group_measured_fraction_full 0.998
_diffrn_reflns_point_group_measured_fraction_max 0.999
_diffrn_reflns_theta_full 25.242
_diffrn_reflns_theta_max 30.535
_diffrn_reflns_theta_min 2.335
_exptl_absorpt_coefficient_mu 0.277
_exptl_absorpt_correction_T_max 1.000
_exptl_absorpt_correction_T_min 0.830
_exptl_absorpt_correction_type multi-scan
_exptl_absorpt_process_details 'Empirical absorption correction'
_exptl_crystal_colour colorless
_exptl_crystal_density_diffrn 1.517
_exptl_crystal_description prismatic
_exptl_crystal_F_000 616
_exptl_crystal_size_max 0.100
_exptl_crystal_size_mid 0.080
_exptl_crystal_size_min 0.060
_refine_diff_density_max 0.194
_refine_diff_density_min -0.299
_refine_diff_density_rms 0.045
_refine_ls_abs_structure_details
;
 Flack x determined using 1035 quotients [(I+)-(I-)]/[(I+)+(I-)]
 (Parsons, Flack and Wagner, Acta Cryst. B69 (2013) 249-259).
;
_refine_ls_abs_structure_Flack 0.01(3)
_refine_ls_extinction_method none
_refine_ls_goodness_of_fit_ref 1.000
_refine_ls_hydrogen_treatment mixed
_refine_ls_matrix_type full
_refine_ls_number_parameters 186
_refine_ls_number_reflns 4006
_refine_ls_number_restraints 0
_refine_ls_restrained_S_all 1.000
_refine_ls_R_factor_all 0.0739
_refine_ls_R_factor_gt 0.0397
_refine_ls_shift/su_max 0.001
_refine_ls_shift/su_mean 0.000
_refine_ls_structure_factor_coef Fsqd
_refine_ls_weighting_details 'w=1/[\s^2^(Fo^2^)+(0.0504P)^2^+0.3074P] where P=(Fo^2^+2Fc^2^)/3'
_refine_ls_weighting_scheme calc
_refine_ls_wR_factor_gt 0.0900
_refine_ls_wR_factor_ref 0.1096
_reflns_Friedel_coverage 0.752
_reflns_Friedel_fraction_full 1.000
_reflns_Friedel_fraction_max 0.999
_reflns_number_gt 2908
_reflns_number_total 4006
_reflns_threshold_expression 'I > 2\s(I)'
_cod_data_source_file d2ob01763f2.cif
_cod_data_source_block shelx
_cod_depositor_comments 'Adding full bibliography for 7159039.cif.'
_cod_database_code 7159039
_shelx_space_group_comment
;
The symmetry employed for this shelxl refinement is uniquely defined
by the following loop, which should always be used as a source of
symmetry information in preference to the above space-group names.
They are only intended as comments.
;
_shelx_estimated_absorpt_t_min 0.973
_shelx_estimated_absorpt_t_max 0.984
_shelxl_version_number 2014-1

loop_
_space_group_symop_operation_xyz
'x, y, z'
'x+1/2, -y+1/2, -z'
'-x, y+1/2, -z+1/2'
'-x+1/2, -y, z+1/2'

loop_
_atom_site_label
_atom_site_type_symbol
_atom_site_fract_x
_atom_site_fract_y
_atom_site_fract_z
_atom_site_U_iso_or_equiv
_atom_site_adp_type
_atom_site_occupancy
_atom_site_site_symmetry_order
_atom_site_calc_flag
_atom_site_refinement_flags_posn
_atom_site_refinement_flags_adp
_atom_site_refinement_flags_occupancy
_atom_site_disorder_assembly
_atom_site_disorder_group
S1 S 0.03632(10) 0.40341(9) 0.67949(6) 0.0503(2) Uani 1 1 d . . . . .
F1 F 0.3723(3) 0.73589(16) 0.66394(14) 0.0528(5) Uani 1 1 d . . . . .
F2 F 0.4450(2) 0.68334(16) 0.53058(11) 0.0480(4) Uani 1 1 d . . . . .
O1 O 0.5811(3) 0.5404(2) 0.73308(13) 0.0408(5) Uani 1 1 d . . . . .
O2 O 0.2723(3) 0.4817(2) 0.54117(13) 0.0488(6) Uani 1 1 d . . . . .
O3 O 0.5436(3) 0.33635(19) 0.65163(13) 0.0464(5) Uani 1 1 d . . . . .
N1 N 0.6368(3) 0.3805(2) 0.58699(14) 0.0316(5) Uani 1 1 d . . . . .
C1 C 0.5975(3) 0.5944(3) 0.64887(17) 0.0325(5) Uani 1 1 d . . . . .
C2 C 0.4261(4) 0.6370(2) 0.61445(18) 0.0352(6) Uani 1 1 d . . . . .
C3 C 0.2904(3) 0.5367(3) 0.61057(17) 0.0346(6) Uani 1 1 d . . . . .
C4 C 0.7068(5) 0.7095(3) 0.6612(3) 0.0552(9) Uani 1 1 d . . . . .
H4A H 0.6672 0.7582 0.7110 0.083 Uiso 1 1 calc R U . . .
H4B H 0.7035 0.7602 0.6079 0.083 Uiso 1 1 calc R U . . .
H4C H 0.8191 0.6830 0.6724 0.083 Uiso 1 1 calc R U . . .
C5 C 0.6699(3) 0.5046(2) 0.57980(16) 0.0285(5) Uani 1 1 d . . . . .
C6 C 0.7680(4) 0.5438(3) 0.51033(19) 0.0410(7) Uani 1 1 d . . . . .
H6 H 0.7937 0.6292 0.5048 0.049 Uiso 1 1 calc R U . . .
C7 C 0.8288(4) 0.4604(4) 0.4491(2) 0.0497(8) Uani 1 1 d . . . . .
H7 H 0.8943 0.4883 0.4017 0.060 Uiso 1 1 calc R U . . .
C8 C 0.7922(4) 0.3357(4) 0.4583(2) 0.0491(8) Uani 1 1 d . . . . .
H8 H 0.8322 0.2771 0.4171 0.059 Uiso 1 1 calc R U . . .
C9 C 0.6976(4) 0.2979(3) 0.5274(2) 0.0414(7) Uani 1 1 d . . . . .
H9 H 0.6737 0.2124 0.5341 0.050 Uiso 1 1 calc R U . . .
C10 C 0.1901(3) 0.5132(3) 0.68831(18) 0.0362(6) Uani 1 1 d . . . . .
C11 C 0.1961(4) 0.5636(3) 0.77450(19) 0.0427(7) Uani 1 1 d . . . . .
H11 H 0.2719 0.6243 0.7936 0.051 Uiso 1 1 calc R U . . .
C12 C 0.0739(4) 0.5110(4) 0.8277(2) 0.0578(9) Uani 1 1 d . . . . .
H12 H 0.0585 0.5331 0.8875 0.069 Uiso 1 1 calc R U . . .
C13 C -0.0202(4) 0.4253(4) 0.7858(2) 0.0587(10) Uani 1 1 d . . . . .
H13 H -0.1077 0.3825 0.8130 0.070 Uiso 1 1 calc R U . . .
H1O H 0.560(4) 0.477(3) 0.725(2) 0.031(9) Uiso 1 1 d . . . . .

loop_
_atom_site_aniso_label
_atom_site_aniso_U_11
_atom_site_aniso_U_22
_atom_site_aniso_U_33
_atom_site_aniso_U_23
_atom_site_aniso_U_13
_atom_site_aniso_U_12
S1 0.0371(4) 0.0622(5) 0.0518(4) 0.0006(4) -0.0043(4) -0.0029(4)
F1 0.0624(12) 0.0342(9) 0.0619(12) -0.0137(8) 0.0110(10) 0.0108(8)
F2 0.0601(11) 0.0413(9) 0.0427(9) 0.0149(8) 0.0036(9) 0.0099(9)
O1 0.0477(13) 0.0493(14) 0.0255(9) -0.0039(9) -0.0020(8) 0.0018(11)
O2 0.0562(13) 0.0560(14) 0.0340(10) -0.0113(10) -0.0011(10) -0.0026(11)
O3 0.0597(13) 0.0398(11) 0.0398(11) 0.0045(9) 0.0084(10) -0.0150(11)
N1 0.0336(11) 0.0319(11) 0.0294(11) 0.0001(9) -0.0023(9) -0.0011(9)
C1 0.0365(13) 0.0302(12) 0.0308(12) -0.0065(11) 0.0004(10) -0.0033(11)
C2 0.0452(16) 0.0275(13) 0.0329(13) -0.0029(10) 0.0052(12) 0.0083(11)
C3 0.0366(14) 0.0360(14) 0.0312(13) -0.0030(11) -0.0028(11) 0.0075(11)
C4 0.058(2) 0.0428(17) 0.065(2) -0.0221(16) 0.0040(17) -0.0162(15)
C5 0.0301(12) 0.0285(12) 0.0268(11) -0.0009(10) -0.0028(10) 0.0004(10)
C6 0.0441(16) 0.0414(15) 0.0374(14) 0.0070(12) 0.0073(12) -0.0022(13)
C7 0.0453(17) 0.070(2) 0.0339(14) -0.0008(14) 0.0095(13) 0.0042(16)
C8 0.0440(17) 0.060(2) 0.0432(16) -0.0181(15) -0.0019(14) 0.0148(15)
C9 0.0417(16) 0.0351(14) 0.0476(17) -0.0109(13) -0.0095(14) 0.0070(12)
C10 0.0324(13) 0.0435(15) 0.0328(13) -0.0012(12) -0.0006(11) 0.0060(11)
C11 0.0383(16) 0.0540(18) 0.0356(14) -0.0055(13) 0.0034(12) 0.0019(13)
C12 0.053(2) 0.081(3) 0.0392(16) -0.0012(17) 0.0102(15) 0.0086(19)
C13 0.0378(16) 0.080(3) 0.0582(19) 0.0165(19) 0.0093(15) 0.0077(18)

loop_
_atom_type_symbol
_atom_type_description
_atom_type_scat_dispersion_real
_atom_type_scat_dispersion_imag
_atom_type_scat_source
C C 0.0033 0.0016 'International Tables Vol C Tables 4.2.6.8 and 6.1.1.4'
H H 0.0000 0.0000 'International Tables Vol C Tables 4.2.6.8 and 6.1.1.4'
N N 0.0061 0.0033 'International Tables Vol C Tables 4.2.6.8 and 6.1.1.4'
O O 0.0106 0.0060 'International Tables Vol C Tables 4.2.6.8 and 6.1.1.4'
S S 0.1246 0.1234 'International Tables Vol C Tables 4.2.6.8 and 6.1.1.4'
F F 0.0171 0.0103 'International Tables Vol C Tables 4.2.6.8 and 6.1.1.4'

loop_
_geom_angle_atom_site_label_1
_geom_angle_atom_site_label_2
_geom_angle_atom_site_label_3
_geom_angle
_geom_angle_site_symmetry_1
_geom_angle_site_symmetry_3
_geom_angle_publ_flag
C13 S1 C10 91.70(17) . . ?
C1 O1 H1O 105(3) . . ?
O3 N1 C9 117.7(2) . . ?
O3 N1 C5 121.5(2) . . ?
C9 N1 C5 120.8(2) . . ?
O1 C1 C4 106.1(2) . . ?
O1 C1 C5 113.2(2) . . ?
C4 C1 C5 111.3(2) . . ?
O1 C1 C2 109.8(2) . . ?
C4 C1 C2 109.0(3) . . ?
C5 C1 C2 107.5(2) . . ?
F1 C2 F2 105.2(2) . . ?
F1 C2 C3 109.3(2) . . ?
F2 C2 C3 107.3(2) . . ?
F1 C2 C1 109.3(2) . . ?
F2 C2 C1 108.3(2) . . ?
C3 C2 C1 116.8(2) . . ?
O2 C3 C10 123.2(3) . . ?
O2 C3 C2 117.3(3) . . ?
C10 C3 C2 119.5(2) . . ?
C1 C4 H4A 109.5 . . ?
C1 C4 H4B 109.5 . . ?
H4A C4 H4B 109.5 . . ?
C1 C4 H4C 109.5 . . ?
H4A C4 H4C 109.5 . . ?
H4B C4 H4C 109.5 . . ?
N1 C5 C6 118.2(2) . . ?
N1 C5 C1 118.8(2) . . ?
C6 C5 C1 123.1(3) . . ?
C5 C6 C7 121.3(3) . . ?
C5 C6 H6 119.4 . . ?
C7 C6 H6 119.4 . . ?
C8 C7 C6 119.0(3) . . ?
C8 C7 H7 120.5 . . ?
C6 C7 H7 120.5 . . ?
C9 C8 C7 119.3(3) . . ?
C9 C8 H8 120.4 . . ?
C7 C8 H8 120.4 . . ?
N1 C9 C8 121.5(3) . . ?
N1 C9 H9 119.2 . . ?
C8 C9 H9 119.2 . . ?
C11 C10 C3 131.4(3) . . ?
C11 C10 S1 110.9(2) . . ?
C3 C10 S1 117.7(2) . . ?
C12 C11 C10 110.6(3) . . ?
C12 C11 H11 124.7 . . ?
C10 C11 H11 124.7 . . ?
C13 C12 C11 114.0(3) . . ?
C13 C12 H12 123.0 . . ?
C11 C12 H12 123.0 . . ?
C12 C13 S1 112.7(3) . . ?
C12 C13 H13 123.7 . . ?
S1 C13 H13 123.7 . . ?

loop_
_geom_bond_atom_site_label_1
_geom_bond_atom_site_label_2
_geom_bond_distance
_geom_bond_site_symmetry_2
_geom_bond_publ_flag
S1 C13 1.685(4) . ?
S1 C10 1.720(3) . ?
F1 C2 1.366(3) . ?
F2 C2 1.367(3) . ?
O1 C1 1.402(3) . ?
O1 H1O 0.71(3) . ?
O2 C3 1.210(3) . ?
O3 N1 1.322(3) . ?
N1 C9 1.353(4) . ?
N1 C5 1.357(3) . ?
C1 C4 1.528(4) . ?
C1 C5 1.534(3) . ?
C1 C2 1.555(4) . ?
C2 C3 1.540(4) . ?
C3 C10 1.450(4) . ?
C4 H4A 0.9700 . ?
C4 H4B 0.9700 . ?
C4 H4C 0.9700 . ?
C5 C6 1.382(4) . ?
C6 C7 1.376(4) . ?
C6 H6 0.9400 . ?
C7 C8 1.373(5) . ?
C7 H7 0.9400 . ?
C8 C9 1.357(5) . ?
C8 H8 0.9400 . ?
C9 H9 0.9400 . ?
C10 C11 1.408(4) . ?
C11 C12 1.396(5) . ?
C11 H11 0.9400 . ?
C12 C13 1.350(6) . ?
C12 H12 0.9400 . ?
C13 H13 0.9400 . ?

loop_
_geom_hbond_atom_site_label_D
_geom_hbond_atom_site_label_H
_geom_hbond_atom_site_label_A
_geom_hbond_distance_DH
_geom_hbond_distance_HA
_geom_hbond_distance_DA
_geom_hbond_angle_DHA
_geom_hbond_site_symmetry_A
C6 H6 F2 0.94 2.41 3.310(4) 160.0 2_566

loop_
_geom_torsion_atom_site_label_1
_geom_torsion_atom_site_label_2
_geom_torsion_atom_site_label_3
_geom_torsion_atom_site_label_4
_geom_torsion
_geom_torsion_site_symmetry_1
_geom_torsion_site_symmetry_2
_geom_torsion_site_symmetry_3
_geom_torsion_site_symmetry_4
_geom_torsion_publ_flag
O1 C1 C2 F1 69.0(3) . . . . ?
C4 C1 C2 F1 -46.8(3) . . . . ?
C5 C1 C2 F1 -167.5(2) . . . . ?
O1 C1 C2 F2 -177.0(2) . . . . ?
C4 C1 C2 F2 67.3(3) . . . . ?
C5 C1 C2 F2 -53.5(3) . . . . ?
O1 C1 C2 C3 -55.7(3) . . . . ?
C4 C1 C2 C3 -171.5(2) . . . . ?
C5 C1 C2 C3 67.8(3) . . . . ?
F1 C2 C3 O2 141.7(3) . . . . ?
F2 C2 C3 O2 28.2(3) . . . . ?
C1 C2 C3 O2 -93.5(3) . . . . ?
F1 C2 C3 C10 -37.6(3) . . . . ?
F2 C2 C3 C10 -151.1(2) . . . . ?
C1 C2 C3 C10 87.1(3) . . . . ?
O3 N1 C5 C6 -179.8(2) . . . . ?
C9 N1 C5 C6 -0.3(4) . . . . ?
O3 N1 C5 C1 0.3(4) . . . . ?
C9 N1 C5 C1 179.8(2) . . . . ?
O1 C1 C5 N1 32.0(3) . . . . ?
C4 C1 C5 N1 151.4(3) . . . . ?
C2 C1 C5 N1 -89.3(3) . . . . ?
O1 C1 C5 C6 -147.9(3) . . . . ?
C4 C1 C5 C6 -28.5(4) . . . . ?
C2 C1 C5 C6 90.8(3) . . . . ?
N1 C5 C6 C7 1.0(4) . . . . ?
C1 C5 C6 C7 -179.1(3) . . . . ?
C5 C6 C7 C8 -0.7(5) . . . . ?
C6 C7 C8 C9 -0.2(5) . . . . ?
O3 N1 C9 C8 179.0(3) . . . . ?
C5 N1 C9 C8 -0.6(4) . . . . ?
C7 C8 C9 N1 0.8(5) . . . . ?
O2 C3 C10 C11 177.5(3) . . . . ?
C2 C3 C10 C11 -3.3(5) . . . . ?
O2 C3 C10 S1 -1.1(4) . . . . ?
C2 C3 C10 S1 178.2(2) . . . . ?
C13 S1 C10 C11 0.9(2) . . . . ?
C13 S1 C10 C3 179.7(2) . . . . ?
C3 C10 C11 C12 -179.4(3) . . . . ?
S1 C10 C11 C12 -0.7(3) . . . . ?
C10 C11 C12 C13 0.2(4) . . . . ?
C11 C12 C13 S1 0.5(4) . . . . ?
C10 S1 C13 C12 -0.8(3) . . . . ?
